data_7251840
loop_
_publ_author_name
'Pinz\'on-Vanegas, Cristian'
'Villa-Rivera, Jorge J.'
'S\'anchez-Mendieta, V\'ictor'
'Mart\'inez-Otero, Diego'
'Barroso-Flores, Joaqu\'in'
'Vilchis-Nestor, Alfredo R.'
'Lifante-Pedrola, Gin\'es'
'Amo-Ochoa, Pilar'
'Dorazco-Gonz\'alez, Alejandro'

_publ_section_title
;
 Structural studies, thermochromic luminescent properties and
 crystal-to-crystal transformation of a double-stranded
 CuI--I-bisquinoline coordination polymer
;
_journal_issue 19
_journal_name_full 'RSC Advances'
_journal_page_first 17158
_journal_page_last 17175
_journal_paper_doi 10.1039/D6RA01043A
_journal_volume 16
_journal_year 2026
_chemical_formula_moiety 'C25 H17 Cu I N5 O2, 0.883(C2 H3 N)'
_chemical_formula_sum 'C26.77 H19.65 Cu I N5.88 O2'
_chemical_formula_weight 646.12
_space_group_crystal_system monoclinic
_space_group_IT_number 15
_space_group_name_Hall '-C 2yc'
_space_group_name_H-M_alt 'C 1 2/c 1'
_atom_sites_solution_hydrogens mixed
_atom_sites_solution_primary direct
_atom_sites_solution_secondary difmap
_audit_creation_method SHELXL-2019/3
_audit_update_record
;
2025-09-18 deposited with the CCDC.	2026-03-26 downloaded from the CCDC.
;
_cell_angle_alpha 90
_cell_angle_beta 96.1828(8)
_cell_angle_gamma 90
_cell_formula_units_Z 8
_cell_length_a 54.117(2)
_cell_length_b 11.8772(5)
_cell_length_c 7.4089(3)
_cell_measurement_reflns_used 9924
_cell_measurement_temperature 100(2)
_cell_measurement_theta_max 27.49
_cell_measurement_theta_min 2.27
_cell_volume 4734.4(3)
_computing_cell_refinement 'Bruker SAINT'
_computing_data_collection 'Bruker APEX2'
_computing_data_reduction 'Bruker SAINT'
_computing_molecular_graphics 'Bruker SHELXTL'
_computing_publication_material 'Bruker SHELXTL'
_computing_structure_refinement 'SHELXL-2019/2 (Sheldrick, 2019)'
_computing_structure_solution 'SHELXS-97 (Sheldrick 2008)'
_diffrn_ambient_temperature 100(2)
_diffrn_measured_fraction_theta_full 0.999
_diffrn_measured_fraction_theta_max 0.999
_diffrn_measurement_device_type 'Bruker APEX-II CCD'
_diffrn_measurement_method '\w scans'
_diffrn_radiation_monochromator mirrors
_diffrn_radiation_type MoK\a
_diffrn_radiation_wavelength 0.71073
_diffrn_reflns_av_R_equivalents 0.0304
_diffrn_reflns_av_unetI/netI 0.0200
_diffrn_reflns_Laue_measured_fraction_full 0.999
_diffrn_reflns_Laue_measured_fraction_max 0.999
_diffrn_reflns_limit_h_max 70
_diffrn_reflns_limit_h_min -70
_diffrn_reflns_limit_k_max 15
_diffrn_reflns_limit_k_min -15
_diffrn_reflns_limit_l_max 9
_diffrn_reflns_limit_l_min -9
_diffrn_reflns_number 31828
_diffrn_reflns_point_group_measured_fraction_full 0.999
_diffrn_reflns_point_group_measured_fraction_max 0.999
_diffrn_reflns_theta_full 25.242
_diffrn_reflns_theta_max 27.496
_diffrn_reflns_theta_min 2.057
_diffrn_source 'Incoatec ImuS'
_exptl_absorpt_coefficient_mu 2.266
_exptl_absorpt_correction_T_max 0.7456
_exptl_absorpt_correction_T_min 0.6436
_exptl_absorpt_correction_type multi-scan
_exptl_absorpt_process_details
; 
 SADABS 2016/2: Krause, L., Herbst-Irmer, R., Sheldrick G.M. & Stalke D., 
 J. Appl. Cryst. 48 (2015) 3-10 
;
_exptl_crystal_colour yellow
_exptl_crystal_density_diffrn 1.813
_exptl_crystal_description Prism
_exptl_crystal_F_000 2555
_exptl_crystal_size_max 0.410
_exptl_crystal_size_mid 0.191
_exptl_crystal_size_min 0.166
_refine_diff_density_max 0.848
_refine_diff_density_min -1.091
_refine_diff_density_rms 0.074
_refine_ls_extinction_method none
_refine_ls_goodness_of_fit_ref 1.031
_refine_ls_hydrogen_treatment mixed
_refine_ls_matrix_type full
_refine_ls_number_parameters 430
_refine_ls_number_reflns 5444
_refine_ls_number_restraints 272
_refine_ls_restrained_S_all 1.006
_refine_ls_R_factor_all 0.0257
_refine_ls_R_factor_gt 0.0234
_refine_ls_shift/su_max 0.004
_refine_ls_shift/su_mean 0.000
_refine_ls_structure_factor_coef Fsqd
_refine_ls_weighting_details 'w=1/[\s^2^(Fo^2^)+(0.0211P)^2^+15.1404P] where P=(Fo^2^+2Fc^2^)/3'
_refine_ls_weighting_scheme calc
_refine_ls_wR_factor_gt 0.0567
_refine_ls_wR_factor_ref 0.0580
_reflns_Friedel_coverage 0.000
_reflns_number_gt 5031
_reflns_number_total 5444
_reflns_threshold_expression 'I > 2\s(I)'
_cod_data_source_file d6ra01043a3.cif
_cod_data_source_block 136DGA23_0m
_cod_depositor_comments
;
The following automatic conversions were performed:

data item '_atom_sites_solution_primary' value 'DIRECT' was changed
to 'direct' in accordance with the
/home/data/users/saulius/crontab/automatic-downloads/rss-feeds/RSC/lib/dictionaries/cif_core.dic
dictionary named 'cif_core.dic' version 2.4.2 last updated on
2011-04-26.

data item '_atom_sites_solution_secondary' value 'DIFMAP' was changed
to 'difmap' in accordance with the
/home/data/users/saulius/crontab/automatic-downloads/rss-feeds/RSC/lib/dictionaries/cif_core.dic
dictionary named 'cif_core.dic' version 2.4.2 last updated on
2011-04-26.

data item '_exptl_absorpt_correction_type' value 'MULTI-SCAN' was
changed to 'multi-scan' in accordance with the
/home/data/users/saulius/crontab/automatic-downloads/rss-feeds/RSC/lib/dictionaries/cif_core.dic
dictionary named 'cif_core.dic' version 2.4.2 last updated on
2011-04-26.

Automatic conversion script
Id: cif_fix_values 8170 2020-07-09 18:12:32Z antanas 
;
_cod_original_sg_symbol_H-M 'C 2/c'
_cod_database_code 7251840
_shelx_shelxl_version_number 2019/3
_shelx_space_group_comment
; 
The symmetry employed for this shelxl refinement is uniquely defined 
by the following loop, which should always be used as a source of 
symmetry information in preference to the above space-group names. 
They are only intended as comments. 
;
_shelx_estimated_absorpt_t_min 0.457
_shelx_estimated_absorpt_t_max 0.705

loop_
_space_group_symop_operation_xyz
'x, y, z'
'-x, y, -z+1/2'
'x+1/2, y+1/2, z'
'-x+1/2, y+1/2, -z+1/2'
'-x, -y, -z'
'x, -y, z-1/2'
'-x+1/2, -y+1/2, -z'
'x+1/2, -y+1/2, z-1/2'

loop_
_atom_site_label
_atom_site_type_symbol
_atom_site_fract_x
_atom_site_fract_y
_atom_site_fract_z
_atom_site_U_iso_or_equiv
_atom_site_adp_type
_atom_site_occupancy
_atom_site_site_symmetry_order
_atom_site_calc_flag
_atom_site_refinement_flags_posn
_atom_site_refinement_flags_adp
_atom_site_refinement_flags_occupancy
_atom_site_disorder_assembly
_atom_site_disorder_group
N6 N 0.56863(10) 0.5357(4) 0.7182(7) 0.0385(10) Uani 0.520(5) 1 d D U P A 1
C26 C 0.55369(10) 0.4771(4) 0.7710(8) 0.0388(9) Uani 0.520(5) 1 d D U P A 1
C27 C 0.53469(11) 0.4037(5) 0.8294(11) 0.0393(10) Uani 0.520(5) 1 d D U P A 1
H27A H 0.542390 0.348485 0.916346 0.059 Uiso 0.520(5) 1 calc R U P A 1
H27B H 0.526254 0.364337 0.723985 0.059 Uiso 0.520(5) 1 calc R U P A 1
H27C H 0.522567 0.448603 0.887492 0.059 Uiso 0.520(5) 1 calc R U P A 1
N6A N 0.5670(3) 0.4729(15) 1.044(2) 0.0394(11) Uani 0.147(5) 1 d D U P B 2
C26A C 0.5505(2) 0.4454(18) 0.938(2) 0.0389(9) Uani 0.147(5) 1 d D U P B 2
C27A C 0.5282(3) 0.415(2) 0.823(3) 0.0390(10) Uani 0.147(5) 1 d D U P B 2
H27D H 0.532672 0.370585 0.719490 0.059 Uiso 0.147(5) 1 calc R U P B 2
H27E H 0.519404 0.483247 0.778010 0.059 Uiso 0.147(5) 1 calc R U P B 2
H27F H 0.517306 0.369979 0.892348 0.059 Uiso 0.147(5) 1 calc R U P B 2
N6B N 0.5542(3) 0.4462(16) 1.0358(19) 0.0391(10) Uani 0.129(5) 1 d D U P C 3
C26B C 0.5397(3) 0.4357(19) 0.9088(19) 0.0391(9) Uani 0.129(5) 1 d D U P C 3
C27B C 0.5199(3) 0.4154(19) 0.764(2) 0.0392(11) Uani 0.129(5) 1 d D U P C 3
H27G H 0.526256 0.426474 0.646455 0.059 Uiso 0.129(5) 1 calc R U P C 3
H27H H 0.506224 0.468044 0.775794 0.059 Uiso 0.129(5) 1 calc R U P C 3
H27I H 0.513875 0.337967 0.772514 0.059 Uiso 0.129(5) 1 calc R U P C 3
N6C N 0.5688(5) 0.536(2) 0.6073(19) 0.0388(11) Uani 0.087(4) 1 d D U P D -4
C26C C 0.5670(7) 0.516(3) 0.7594(18) 0.0389(10) Uani 0.087(4) 1 d D U P D -4
C27C C 0.5627(6) 0.482(3) 0.941(2) 0.0389(10) Uani 0.087(4) 1 d D U P D -4
H27J H 0.562320 0.548474 1.018678 0.058 Uiso 0.087(4) 1 calc R U P D -4
H27K H 0.576122 0.431526 0.991281 0.058 Uiso 0.087(4) 1 calc R U P D -4
H27L H 0.546771 0.441984 0.937424 0.058 Uiso 0.087(4) 1 calc R U P D -4
I1 I 0.500000 -0.09459(2) 0.250000 0.01420(5) Uani 1 2 d S T P . .
I2 I 0.500000 0.27464(2) 0.250000 0.02378(6) Uani 1 2 d S T P . .
Cu1 Cu 0.51903(2) 0.08725(2) 0.39861(4) 0.02524(7) Uani 1 1 d . . . . .
O1 O 0.65227(2) -0.14144(11) 0.90300(19) 0.0138(3) Uani 1 1 d . . . . .
O2 O 0.73524(3) 0.29649(12) 0.7696(2) 0.0202(3) Uani 1 1 d . . . . .
N1 N 0.68614(3) 0.10145(13) 0.8018(2) 0.0107(3) Uani 1 1 d . . . . .
N2 N 0.64004(3) 0.00599(13) 0.7159(2) 0.0116(3) Uani 1 1 d D . . . .
H2N H 0.6457(4) 0.0648(14) 0.668(3) 0.014 Uiso 1 1 d D U . . .
N3 N 0.55513(3) 0.11512(15) 0.4964(2) 0.0151(3) Uani 1 1 d . . . . .
N4 N 0.69299(3) 0.31933(13) 0.7178(2) 0.0114(3) Uani 1 1 d D . . . .
H4N H 0.6797(3) 0.2809(18) 0.722(3) 0.017 Uiso 1 1 d D U . . .
N5 N 0.64384(3) 0.64352(14) 0.4911(2) 0.0163(3) Uani 1 1 d . . . . .
C1 C 0.68283(3) -0.00740(15) 0.8423(2) 0.0102(3) Uani 1 1 d . . . . .
C2 C 0.70235(4) -0.08011(16) 0.8991(3) 0.0118(3) Uani 1 1 d . . . . .
H2A H 0.699202 -0.156989 0.923646 0.014 Uiso 1 1 calc R U . . .
C3 C 0.72643(3) -0.03844(16) 0.9194(3) 0.0130(4) Uani 1 1 d . . . . .
H3 H 0.740088 -0.086248 0.957221 0.016 Uiso 1 1 calc R U . . .
C4 C 0.73016(4) 0.07441(16) 0.8831(3) 0.0131(4) Uani 1 1 d . . . . .
H4 H 0.746345 0.106275 0.899676 0.016 Uiso 1 1 calc R U . . .
C5 C 0.70958(3) 0.14012(16) 0.8218(2) 0.0107(3) Uani 1 1 d . . . . .
C6 C 0.65678(3) -0.05431(15) 0.8235(2) 0.0104(3) Uani 1 1 d . . . . .
C7 C 0.61493(3) -0.02506(16) 0.6626(3) 0.0114(3) Uani 1 1 d . . . . .
C8 C 0.60776(4) -0.13585(17) 0.6465(3) 0.0149(4) Uani 1 1 d . . . . .
H8 H 0.619566 -0.194168 0.674601 0.018 Uiso 1 1 calc R U . . .
C9 C 0.58282(4) -0.16257(17) 0.5880(3) 0.0173(4) Uani 1 1 d . . . . .
H9 H 0.577842 -0.239304 0.581672 0.021 Uiso 1 1 calc R U . . .
C10 C 0.56557(4) -0.08051(17) 0.5402(3) 0.0161(4) Uani 1 1 d . . . . .
H10 H 0.548902 -0.100565 0.499600 0.019 Uiso 1 1 calc R U . . .
C11 C 0.57260(3) 0.03383(16) 0.5511(3) 0.0124(4) Uani 1 1 d . . . . .
C12 C 0.56196(4) 0.22185(17) 0.5115(3) 0.0178(4) Uani 1 1 d . . . . .
H12 H 0.550073 0.277704 0.470921 0.021 Uiso 1 1 calc R U . . .
C13 C 0.58572(4) 0.25774(17) 0.5839(3) 0.0176(4) Uani 1 1 d . . . . .
H13 H 0.589451 0.335764 0.594803 0.021 Uiso 1 1 calc R U . . .
C14 C 0.60342(4) 0.17900(17) 0.6386(3) 0.0144(4) Uani 1 1 d . . . . .
H14 H 0.619517 0.201658 0.689317 0.017 Uiso 1 1 calc R U . . .
C15 C 0.59744(3) 0.06352(16) 0.6186(3) 0.0115(3) Uani 1 1 d . . . . .
C16 C 0.71409(3) 0.26040(16) 0.7687(3) 0.0123(4) Uani 1 1 d . . . . .
C17 C 0.69108(3) 0.43671(16) 0.6875(3) 0.0115(3) Uani 1 1 d . . . . .
C18 C 0.70964(4) 0.51022(16) 0.7524(3) 0.0139(4) Uani 1 1 d . . . . .
H18 H 0.724751 0.482173 0.813076 0.017 Uiso 1 1 calc R U . . .
C19 C 0.70614(4) 0.62771(17) 0.7285(3) 0.0159(4) Uani 1 1 d . . . . .
H19 H 0.719114 0.677883 0.771871 0.019 Uiso 1 1 calc R U . . .
C20 C 0.68446(4) 0.66997(16) 0.6443(3) 0.0153(4) Uani 1 1 d . . . . .
H20 H 0.682300 0.749094 0.632424 0.018 Uiso 1 1 calc R U . . .
C21 C 0.66517(4) 0.59642(15) 0.5745(3) 0.0130(4) Uani 1 1 d . . . . .
C22 C 0.62614(4) 0.57442(18) 0.4243(3) 0.0181(4) Uani 1 1 d . . . . .
H22 H 0.610976 0.606434 0.371309 0.022 Uiso 1 1 calc R U . . .
C23 C 0.62819(4) 0.45602(17) 0.4262(3) 0.0161(4) Uani 1 1 d . . . . .
H23 H 0.615069 0.410527 0.370651 0.019 Uiso 1 1 calc R U . . .
C24 C 0.64940(4) 0.40780(16) 0.5093(3) 0.0139(4) Uani 1 1 d . . . . .
H24 H 0.651243 0.328251 0.511734 0.017 Uiso 1 1 calc R U . . .
C25 C 0.66856(3) 0.47793(15) 0.5917(2) 0.0109(3) Uani 1 1 d . . . . .

loop_
_atom_site_aniso_label
_atom_site_aniso_U_11
_atom_site_aniso_U_22
_atom_site_aniso_U_33
_atom_site_aniso_U_23
_atom_site_aniso_U_13
_atom_site_aniso_U_12
N6 0.0300(16) 0.0290(16) 0.056(2) -0.0018(15) -0.0002(16) 0.0023(13)
C26 0.0300(15) 0.0292(15) 0.056(2) -0.0030(14) -0.0011(15) 0.0031(12)
C27 0.0300(17) 0.0301(16) 0.057(2) -0.0025(14) -0.0012(16) 0.0027(14)
N6A 0.0303(18) 0.0296(18) 0.057(2) -0.0028(17) -0.0011(18) 0.0030(16)
C26A 0.0300(16) 0.0293(16) 0.056(2) -0.0029(14) -0.0010(15) 0.0030(13)
C27A 0.0299(18) 0.0296(17) 0.056(2) -0.0027(16) -0.0012(17) 0.0029(15)
N6B 0.0299(17) 0.0293(17) 0.057(2) -0.0027(16) -0.0012(17) 0.0030(15)
C26B 0.0301(16) 0.0294(16) 0.056(2) -0.0030(15) -0.0013(15) 0.0031(13)
C27B 0.0303(19) 0.0296(18) 0.056(2) -0.0028(17) -0.0012(18) 0.0029(16)
N6C 0.0303(19) 0.0291(19) 0.056(2) -0.0028(18) -0.0009(19) 0.0027(16)
C26C 0.0301(16) 0.0293(16) 0.056(2) -0.0028(15) -0.0010(16) 0.0030(13)
C27C 0.0299(17) 0.0293(16) 0.056(2) -0.0027(15) -0.0011(16) 0.0029(14)
I1 0.01023(8) 0.01834(9) 0.01365(9) 0.000 -0.00045(6) 0.000
I2 0.01968(10) 0.02370(11) 0.02523(11) 0.000 -0.01015(7) 0.000
Cu1 0.01329(13) 0.02252(14) 0.03744(17) -0.00509(12) -0.00862(11) 0.00113(10)
O1 0.0153(6) 0.0099(6) 0.0159(7) 0.0016(5) 0.0008(5) -0.0009(5)
O2 0.0106(6) 0.0156(7) 0.0345(9) 0.0053(6) 0.0023(6) -0.0015(5)
N1 0.0112(7) 0.0104(7) 0.0102(7) -0.0008(6) 0.0002(6) 0.0011(6)
N2 0.0086(7) 0.0094(7) 0.0164(8) 0.0021(6) 0.0001(6) -0.0013(6)
N3 0.0107(7) 0.0166(8) 0.0176(8) -0.0028(7) -0.0003(6) 0.0016(6)
N4 0.0099(7) 0.0078(7) 0.0162(8) 0.0008(6) 0.0004(6) -0.0015(6)
N5 0.0202(8) 0.0130(8) 0.0158(8) 0.0022(6) 0.0019(7) 0.0039(7)
C1 0.0104(8) 0.0104(8) 0.0095(8) -0.0004(7) 0.0001(6) 0.0002(6)
C2 0.0156(9) 0.0092(8) 0.0102(8) -0.0006(7) -0.0003(7) 0.0018(7)
C3 0.0122(8) 0.0138(9) 0.0125(9) 0.0006(7) -0.0012(7) 0.0044(7)
C4 0.0109(8) 0.0150(9) 0.0132(9) -0.0012(7) 0.0004(7) 0.0008(7)
C5 0.0117(8) 0.0107(9) 0.0095(8) 0.0000(7) 0.0003(6) 0.0009(7)
C6 0.0117(8) 0.0092(8) 0.0103(8) -0.0019(7) 0.0012(6) 0.0015(7)
C7 0.0088(8) 0.0133(9) 0.0119(9) -0.0002(7) 0.0004(6) -0.0007(7)
C8 0.0145(9) 0.0123(9) 0.0176(9) 0.0009(7) 0.0006(7) 0.0003(7)
C9 0.0184(10) 0.0116(9) 0.0213(10) 0.0005(8) -0.0003(8) -0.0043(7)
C10 0.0116(9) 0.0181(10) 0.0180(10) -0.0001(8) -0.0011(7) -0.0041(7)
C11 0.0111(8) 0.0152(9) 0.0112(9) -0.0013(7) 0.0023(7) 0.0000(7)
C12 0.0133(9) 0.0157(10) 0.0235(10) -0.0028(8) -0.0018(8) 0.0040(7)
C13 0.0165(9) 0.0116(9) 0.0235(10) -0.0048(8) -0.0026(8) 0.0006(7)
C14 0.0115(8) 0.0139(9) 0.0172(9) -0.0023(7) -0.0006(7) -0.0007(7)
C15 0.0114(8) 0.0128(9) 0.0103(8) -0.0002(7) 0.0015(6) 0.0000(7)
C16 0.0126(8) 0.0122(9) 0.0121(9) -0.0008(7) 0.0010(7) 0.0000(7)
C17 0.0146(9) 0.0086(8) 0.0117(9) 0.0003(7) 0.0035(7) 0.0000(7)
C18 0.0134(9) 0.0129(9) 0.0155(9) -0.0010(7) 0.0024(7) -0.0002(7)
C19 0.0188(9) 0.0116(9) 0.0177(10) -0.0047(7) 0.0043(7) -0.0047(7)
C20 0.0218(10) 0.0088(8) 0.0160(9) -0.0013(7) 0.0060(7) -0.0003(7)
C21 0.0172(9) 0.0104(9) 0.0120(9) 0.0001(7) 0.0042(7) 0.0018(7)
C22 0.0180(10) 0.0184(10) 0.0174(10) 0.0029(8) -0.0011(8) 0.0053(8)
C23 0.0167(9) 0.0163(10) 0.0148(9) -0.0005(7) -0.0001(7) -0.0012(7)
C24 0.0170(9) 0.0107(9) 0.0140(9) 0.0001(7) 0.0018(7) 0.0000(7)
C25 0.0146(9) 0.0096(8) 0.0091(8) 0.0002(7) 0.0035(7) 0.0007(7)

loop_
_atom_type_symbol
_atom_type_description
_atom_type_scat_dispersion_real
_atom_type_scat_dispersion_imag
_atom_type_scat_source
C C 0.0033 0.0016 'International Tables Vol C Tables 4.2.6.8 and 6.1.1.4'
H H 0.0000 0.0000 'International Tables Vol C Tables 4.2.6.8 and 6.1.1.4'
N N 0.0061 0.0033 'International Tables Vol C Tables 4.2.6.8 and 6.1.1.4'
O O 0.0106 0.0060 'International Tables Vol C Tables 4.2.6.8 and 6.1.1.4'
Cu Cu 0.3201 1.2651 'International Tables Vol C Tables 4.2.6.8 and 6.1.1.4'
I I -0.4742 1.8119 'International Tables Vol C Tables 4.2.6.8 and 6.1.1.4'

loop_
_geom_angle_atom_site_label_1
_geom_angle_atom_site_label_2
_geom_angle_atom_site_label_3
_geom_angle
_geom_angle_site_symmetry_1
_geom_angle_site_symmetry_3
_geom_angle_publ_flag
N6 C26 C27 177.8(7) . . ?
C26 C27 H27A 109.5 . . ?
C26 C27 H27B 109.5 . . ?
H27A C27 H27B 109.5 . . ?
C26 C27 H27C 109.5 . . ?
H27A C27 H27C 109.5 . . ?
H27B C27 H27C 109.5 . . ?
N6A C26A C27A 173.5(12) . . ?
C26A C27A H27D 109.5 . . ?
C26A C27A H27E 109.5 . . ?
H27D C27A H27E 109.5 . . ?
C26A C27A H27F 109.5 . . ?
H27D C27A H27F 109.5 . . ?
H27E C27A H27F 109.5 . . ?
N6B C26B C27B 173.5(12) . . ?
C26B C27B H27G 109.5 . . ?
C26B C27B H27H 109.5 . . ?
H27G C27B H27H 109.5 . . ?
C26B C27B H27I 109.5 . . ?
H27G C27B H27I 109.5 . . ?
H27H C27B H27I 109.5 . . ?
N6C C26C C27C 174.0(14) . . ?
C26C C27C H27J 109.5 . . ?
C26C C27C H27K 109.5 . . ?
H27J C27C H27K 109.5 . . ?
C26C C27C H27L 109.5 . . ?
H27J C27C H27L 109.5 . . ?
H27K C27C H27L 109.5 . . ?
Cu1 I1 Cu1 66.812(14) . 2_655 ?
Cu1 I1 Cu1 101.136(9) . 6 ?
Cu1 I1 Cu1 75.920(11) 2_655 6 ?
Cu1 I1 Cu1 75.919(11) . 5_656 ?
Cu1 I1 Cu1 101.134(9) 2_655 5_656 ?
Cu1 I1 Cu1 176.557(13) 6 5_656 ?
Cu1 I2 Cu1 65.239(13) . 2_655 ?
N3 Cu1 I1 127.58(5) . . ?
N3 Cu1 I2 109.10(5) . . ?
I1 Cu1 I2 113.976(11) . . ?
N3 Cu1 Cu1 149.46(5) . 2_655 ?
I1 Cu1 Cu1 56.595(7) . 2_655 ?
I2 Cu1 Cu1 57.381(6) . 2_655 ?
N3 Cu1 I1 95.48(5) . 5_656 ?
I1 Cu1 I1 104.083(10) . 5_656 ?
I2 Cu1 I1 100.857(10) . 5_656 ?
Cu1 Cu1 I1 113.351(15) 2_655 5_656 ?
C5 N1 C1 116.86(16) . . ?
C6 N2 C7 126.03(16) . . ?
C6 N2 H2N 115.5(17) . . ?
C7 N2 H2N 118.1(17) . . ?
C12 N3 C11 117.98(17) . . ?
C12 N3 Cu1 115.77(13) . . ?
C11 N3 Cu1 126.23(14) . . ?
C16 N4 C17 126.67(16) . . ?
C16 N4 H4N 113.5(17) . . ?
C17 N4 H4N 119.0(17) . . ?
C22 N5 C21 117.32(17) . . ?
N1 C1 C2 123.28(17) . . ?
N1 C1 C6 118.73(16) . . ?
C2 C1 C6 117.98(16) . . ?
C3 C2 C1 118.96(17) . . ?
C3 C2 H2A 120.5 . . ?
C1 C2 H2A 120.5 . . ?
C4 C3 C2 118.60(17) . . ?
C4 C3 H3 120.7 . . ?
C2 C3 H3 120.7 . . ?
C3 C4 C5 118.45(18) . . ?
C3 C4 H4 120.8 . . ?
C5 C4 H4 120.8 . . ?
N1 C5 C4 123.80(17) . . ?
N1 C5 C16 118.21(16) . . ?
C4 C5 C16 117.95(17) . . ?
O1 C6 N2 125.16(17) . . ?
O1 C6 C1 119.96(16) . . ?
N2 C6 C1 114.88(16) . . ?
C8 C7 N2 121.68(17) . . ?
C8 C7 C15 120.75(17) . . ?
N2 C7 C15 117.52(16) . . ?
C7 C8 C9 119.67(18) . . ?
C7 C8 H8 120.2 . . ?
C9 C8 H8 120.2 . . ?
C10 C9 C8 121.53(18) . . ?
C10 C9 H9 119.2 . . ?
C8 C9 H9 119.2 . . ?
C9 C10 C11 119.89(18) . . ?
C9 C10 H10 120.1 . . ?
C11 C10 H10 120.1 . . ?
N3 C11 C10 118.96(17) . . ?
N3 C11 C15 121.28(17) . . ?
C10 C11 C15 119.76(17) . . ?
N3 C12 C13 124.01(19) . . ?
N3 C12 H12 118.0 . . ?
C13 C12 H12 118.0 . . ?
C14 C13 C12 119.22(19) . . ?
C14 C13 H13 120.4 . . ?
C12 C13 H13 120.4 . . ?
C13 C14 C15 119.16(18) . . ?
C13 C14 H14 120.4 . . ?
C15 C14 H14 120.4 . . ?
C14 C15 C11 118.23(17) . . ?
C14 C15 C7 123.48(17) . . ?
C11 C15 C7 118.29(17) . . ?
O2 C16 N4 125.46(18) . . ?
O2 C16 C5 120.58(17) . . ?
N4 C16 C5 113.94(16) . . ?
C18 C17 N4 122.08(17) . . ?
C18 C17 C25 120.46(17) . . ?
N4 C17 C25 117.42(16) . . ?
C17 C18 C19 119.86(18) . . ?
C17 C18 H18 120.1 . . ?
C19 C18 H18 120.1 . . ?
C20 C19 C18 121.09(18) . . ?
C20 C19 H19 119.5 . . ?
C18 C19 H19 119.5 . . ?
C19 C20 C21 120.29(18) . . ?
C19 C20 H20 119.9 . . ?
C21 C20 H20 119.9 . . ?
N5 C21 C20 117.76(17) . . ?
N5 C21 C25 122.61(18) . . ?
C20 C21 C25 119.63(18) . . ?
N5 C22 C23 124.35(19) . . ?
N5 C22 H22 117.8 . . ?
C23 C22 H22 117.8 . . ?
C24 C23 C22 118.89(19) . . ?
C24 C23 H23 120.6 . . ?
C22 C23 H23 120.6 . . ?
C23 C24 C25 119.18(18) . . ?
C23 C24 H24 120.4 . . ?
C25 C24 H24 120.4 . . ?
C24 C25 C21 117.49(17) . . ?
C24 C25 C17 123.94(17) . . ?
C21 C25 C17 118.56(17) . . ?

loop_
_geom_bond_atom_site_label_1
_geom_bond_atom_site_label_2
_geom_bond_distance
_geom_bond_site_symmetry_2
_geom_bond_publ_flag
N6 C26 1.166(7) . ?
C26 C27 1.449(8) . ?
C27 H27A 0.9800 . ?
C27 H27B 0.9800 . ?
C27 H27C 0.9800 . ?
N6A C26A 1.167(7) . ?
C26A C27A 1.451(8) . ?
C27A H27D 0.9800 . ?
C27A H27E 0.9800 . ?
C27A H27F 0.9800 . ?
N6B C26B 1.168(7) . ?
C26B C27B 1.451(8) . ?
C27B H27G 0.9800 . ?
C27B H27H 0.9800 . ?
C27B H27I 0.9800 . ?
N6C C26C 1.167(7) . ?
C26C C27C 1.450(8) . ?
C27C H27J 0.9800 . ?
C27C H27K 0.9800 . ?
C27C H27L 0.9800 . ?
I1 Cu1 2.5872(3) . ?
I1 Cu1 2.5872(3) 2_655 ?
I1 Cu1 2.9025(4) 6 ?
I1 Cu1 2.9025(3) 5_656 ?
I2 Cu1 2.6424(3) . ?
I2 Cu1 2.6425(3) 2_655 ?
Cu1 N3 2.0361(17) . ?
Cu1 Cu1 2.8489(6) 2_655 ?
O1 C6 1.228(2) . ?
O2 C16 1.222(2) . ?
N1 C5 1.342(2) . ?
N1 C1 1.344(2) . ?
N2 C6 1.347(2) . ?
N2 C7 1.422(2) . ?
N2 H2N 0.856(10) . ?
N3 C12 1.322(3) . ?
N3 C11 1.381(2) . ?
N4 C16 1.358(2) . ?
N4 C17 1.414(2) . ?
N4 H4N 0.854(10) . ?
N5 C22 1.317(3) . ?
N5 C21 1.369(3) . ?
C1 C2 1.394(3) . ?
C1 C6 1.508(2) . ?
C2 C3 1.387(3) . ?
C2 H2A 0.9500 . ?
C3 C4 1.386(3) . ?
C3 H3 0.9500 . ?
C4 C5 1.395(3) . ?
C4 H4 0.9500 . ?
C5 C16 1.509(3) . ?
C7 C8 1.373(3) . ?
C7 C15 1.430(3) . ?
C8 C9 1.409(3) . ?
C8 H8 0.9500 . ?
C9 C10 1.369(3) . ?
C9 H9 0.9500 . ?
C10 C11 1.410(3) . ?
C10 H10 0.9500 . ?
C11 C15 1.427(3) . ?
C12 C13 1.405(3) . ?
C12 H12 0.9500 . ?
C13 C14 1.368(3) . ?
C13 H13 0.9500 . ?
C14 C15 1.413(3) . ?
C14 H14 0.9500 . ?
C17 C18 1.378(3) . ?
C17 C25 1.429(3) . ?
C18 C19 1.417(3) . ?
C18 H18 0.9500 . ?
C19 C20 1.364(3) . ?
C19 H19 0.9500 . ?
C20 C21 1.416(3) . ?
C20 H20 0.9500 . ?
C21 C25 1.423(3) . ?
C22 C23 1.411(3) . ?
C22 H22 0.9500 . ?
C23 C24 1.368(3) . ?
C23 H23 0.9500 . ?
C24 C25 1.416(3) . ?
C24 H24 0.9500 . ?

loop_
_geom_torsion_atom_site_label_1
_geom_torsion_atom_site_label_2
_geom_torsion_atom_site_label_3
_geom_torsion_atom_site_label_4
_geom_torsion
_geom_torsion_site_symmetry_1
_geom_torsion_site_symmetry_2
_geom_torsion_site_symmetry_3
_geom_torsion_site_symmetry_4
_geom_torsion_publ_flag
C5 N1 C1 C2 -1.4(3) . . . . ?
C5 N1 C1 C6 179.41(16) . . . . ?
N1 C1 C2 C3 1.5(3) . . . . ?
C6 C1 C2 C3 -179.26(17) . . . . ?
C1 C2 C3 C4 0.4(3) . . . . ?
C2 C3 C4 C5 -2.2(3) . . . . ?
C1 N1 C5 C4 -0.7(3) . . . . ?
C1 N1 C5 C16 177.02(16) . . . . ?
C3 C4 C5 N1 2.5(3) . . . . ?
C3 C4 C5 C16 -175.23(17) . . . . ?
C7 N2 C6 O1 -5.9(3) . . . . ?
C7 N2 C6 C1 173.89(17) . . . . ?
N1 C1 C6 O1 -160.47(17) . . . . ?
C2 C1 C6 O1 20.2(3) . . . . ?
N1 C1 C6 N2 19.8(2) . . . . ?
C2 C1 C6 N2 -159.53(17) . . . . ?
C6 N2 C7 C8 -29.2(3) . . . . ?
C6 N2 C7 C15 153.44(18) . . . . ?
N2 C7 C8 C9 -178.10(18) . . . . ?
C15 C7 C8 C9 -0.8(3) . . . . ?
C7 C8 C9 C10 2.4(3) . . . . ?
C8 C9 C10 C11 -0.8(3) . . . . ?
C12 N3 C11 C10 178.56(19) . . . . ?
Cu1 N3 C11 C10 0.2(3) . . . . ?
C12 N3 C11 C15 -1.3(3) . . . . ?
Cu1 N3 C11 C15 -179.66(14) . . . . ?
C9 C10 C11 N3 177.82(19) . . . . ?
C9 C10 C11 C15 -2.3(3) . . . . ?
C11 N3 C12 C13 -1.6(3) . . . . ?
Cu1 N3 C12 C13 176.96(17) . . . . ?
N3 C12 C13 C14 1.9(3) . . . . ?
C12 C13 C14 C15 0.8(3) . . . . ?
C13 C14 C15 C11 -3.5(3) . . . . ?
C13 C14 C15 C7 176.65(19) . . . . ?
N3 C11 C15 C14 3.8(3) . . . . ?
C10 C11 C15 C14 -176.05(18) . . . . ?
N3 C11 C15 C7 -176.32(17) . . . . ?
C10 C11 C15 C7 3.8(3) . . . . ?
C8 C7 C15 C14 177.60(19) . . . . ?
N2 C7 C15 C14 -5.0(3) . . . . ?
C8 C7 C15 C11 -2.3(3) . . . . ?
N2 C7 C15 C11 175.13(16) . . . . ?
C17 N4 C16 O2 -11.9(3) . . . . ?
C17 N4 C16 C5 169.84(17) . . . . ?
N1 C5 C16 O2 -173.62(18) . . . . ?
C4 C5 C16 O2 4.2(3) . . . . ?
N1 C5 C16 N4 4.7(2) . . . . ?
C4 C5 C16 N4 -177.46(17) . . . . ?
C16 N4 C17 C18 -17.8(3) . . . . ?
C16 N4 C17 C25 164.56(18) . . . . ?
N4 C17 C18 C19 -175.90(18) . . . . ?
C25 C17 C18 C19 1.7(3) . . . . ?
C17 C18 C19 C20 1.0(3) . . . . ?
C18 C19 C20 C21 -1.7(3) . . . . ?
C22 N5 C21 C20 179.03(18) . . . . ?
C22 N5 C21 C25 -0.5(3) . . . . ?
C19 C20 C21 N5 -179.91(18) . . . . ?
C19 C20 C21 C25 -0.4(3) . . . . ?
C21 N5 C22 C23 -2.9(3) . . . . ?
N5 C22 C23 C24 3.0(3) . . . . ?
C22 C23 C24 C25 0.3(3) . . . . ?
C23 C24 C25 C21 -3.4(3) . . . . ?
C23 C24 C25 C17 177.76(18) . . . . ?
N5 C21 C25 C24 3.6(3) . . . . ?
C20 C21 C25 C24 -175.94(17) . . . . ?
N5 C21 C25 C17 -177.49(17) . . . . ?
C20 C21 C25 C17 3.0(3) . . . . ?
C18 C17 C25 C24 175.19(18) . . . . ?
N4 C17 C25 C24 -7.1(3) . . . . ?
C18 C17 C25 C21 -3.7(3) . . . . ?
N4 C17 C25 C21 174.04(16) . . . . ?
